data_7016954
loop_
_publ_author_name
'Hirtenlehner, Christa'
'Krims, Charlotte'
'H\"olbling, Johanna'
'List, Manuela'
'Zabel, Manfred'
'Fleck, Michel'
'Berger, Raphael J. F.'
'Schoefberger, Wolfgang'
'Monkowius, Uwe'

_publ_section_title
;
 Syntheses, crystal structures, reactivity, and photochemistry of
 gold(iii) bromides bearing N-heterocyclic carbenes.
;
_journal_issue 38
_journal_name_full 'Dalton transactions (Cambridge, England : 2003)'
_journal_page_first 9899
_journal_page_last 9910
_journal_paper_doi 10.1039/c1dt11175b
_journal_volume 40
_journal_year 2011
_chemical_compound_source 'see text'
_chemical_formula_moiety 'C22 H24 Au Br2 N4, Br'
_chemical_formula_sum 'C22 H24 Au Br3 N4'
_chemical_formula_weight 781.14
_chemical_name_systematic ?
_space_group_IT_number 14
_symmetry_cell_setting monoclinic
_symmetry_Int_Tables_number 14
_symmetry_space_group_name_Hall '-P 2ybc'
_symmetry_space_group_name_H-M 'P 1 21/c 1'
_atom_sites_solution_hydrogens geom
_atom_sites_solution_primary direct
_atom_sites_solution_secondary difmap
_cell_angle_alpha 90
_cell_angle_beta 109.154(12)
_cell_angle_gamma 90
_cell_formula_units_Z 4
_cell_length_a 15.8157(18)
_cell_length_b 9.9407(8)
_cell_length_c 16.0006(16)
_cell_measurement_reflns_used 8000
_cell_measurement_temperature 123
_cell_measurement_theta_max 25.92
_cell_measurement_theta_min 2.45
_cell_volume 2376.3(4)
_computing_cell_refinement 'STOE (1998)'
_computing_data_collection 'STOE (1998)'
_computing_data_reduction 'STOE (1998)'
_computing_molecular_graphics 'PLATON (Spek, 1990)'
_computing_publication_material 'PLATON (Spek, 2003)'
_computing_structure_refinement 'SHELXL-97 (Sheldrick, 1997)'
_computing_structure_solution 'SIR-97 (Altomare, 1999)'
_diffrn_ambient_temperature 123(1)
_diffrn_measured_fraction_theta_full 0.941
_diffrn_measured_fraction_theta_max 0.941
_diffrn_measurement_device_type 'STOE-IPDS diffractometer'
_diffrn_measurement_method rotation
_diffrn_radiation_monochromator graphite
_diffrn_radiation_source 'fine-focus sealed tube'
_diffrn_radiation_type 'Mo K\a'
_diffrn_radiation_wavelength 0.71073
_diffrn_reflns_av_R_equivalents 0.0497
_diffrn_reflns_av_sigmaI/netI 0.0344
_diffrn_reflns_limit_h_max 19
_diffrn_reflns_limit_h_min -19
_diffrn_reflns_limit_k_max 12
_diffrn_reflns_limit_k_min -12
_diffrn_reflns_limit_l_max 19
_diffrn_reflns_limit_l_min -19
_diffrn_reflns_number 21383
_diffrn_reflns_reduction_process
;
;
_diffrn_reflns_theta_full 25.92
_diffrn_reflns_theta_max 25.92
_diffrn_reflns_theta_min 2.45
_diffrn_standards_decay_% 0
_diffrn_standards_interval_count 0
_diffrn_standards_interval_time 0
_diffrn_standards_number 0
_exptl_absorpt_coefficient_mu 11.252
_exptl_absorpt_correction_T_max 0.407
_exptl_absorpt_correction_T_min 0.101
_exptl_absorpt_correction_type analytical
_exptl_absorpt_process_details 'analytical from crystal shape (X-SHAPE, X-RED. STOE, 1996)'
_exptl_crystal_colour yellow
_exptl_crystal_density_diffrn 2.183
_exptl_crystal_density_method 'Not Measured'
_exptl_crystal_description prism
_exptl_crystal_F_000 1472
_exptl_crystal_size_max 0.260
_exptl_crystal_size_mid 0.180
_exptl_crystal_size_min 0.080
_refine_diff_density_max 2.271
_refine_diff_density_min -0.727
_refine_diff_density_rms 0.208
_refine_ls_extinction_method none
_refine_ls_goodness_of_fit_ref 0.975
_refine_ls_hydrogen_treatment constr
_refine_ls_matrix_type full
_refine_ls_number_parameters 268
_refine_ls_number_reflns 4358
_refine_ls_number_restraints 0
_refine_ls_restrained_S_all 0.975
_refine_ls_R_factor_all 0.0330
_refine_ls_R_factor_gt 0.0276
_refine_ls_shift/su_max 0.001
_refine_ls_shift/su_mean 0.000
_refine_ls_structure_factor_coef Fsqd
_refine_ls_weighting_details 'calc w=1/[\s^2^(Fo^2^)+(0.0460P)^2^] where P=(Fo^2^+2Fc^2^)/3'
_refine_ls_weighting_scheme calc
_refine_ls_wR_factor_gt 0.0654
_refine_ls_wR_factor_ref 0.0667
_reflns_number_gt 3699
_reflns_number_total 4358
_reflns_threshold_expression I>2\s(I)
_cod_data_source_file c1dt11175b.txt
_cod_data_source_block h240
_cod_depositor_comments
;
The following automatic conversions were performed:

'_symmetry_cell_setting' value 'Monoclinic' changed to 'monoclinic'
according to /home/saulius/struct/CIF-dictionaries/cif_core.dic
dictionary named 'cif_core.dic' version 2.4.1 from 2010-06-29.

Automatic conversion script
Id: cif_fix_values 1715 2011-07-08 13:25:40Z adriana 
;
_cod_original_sg_symbol_H-M 'P 21/c'
_cod_database_code 7016954

loop_
_symmetry_equiv_pos_site_id
_symmetry_equiv_pos_as_xyz
1 x,y,z
2 -x,1/2+y,1/2-z
3 -x,-y,-z
4 x,1/2-y,1/2+z

loop_
_atom_site_aniso_label
_atom_site_aniso_U_11
_atom_site_aniso_U_22
_atom_site_aniso_U_33
_atom_site_aniso_U_23
_atom_site_aniso_U_13
_atom_site_aniso_U_12
Au1 0.0197(1) 0.0166(1) 0.0186(1) -0.0001(1) 0.0094(1) -0.0004(1)
Br1 0.0222(2) 0.0202(2) 0.0236(3) 0.0005(2) 0.0070(2) -0.0012(2)
Br2 0.0258(3) 0.0350(2) 0.0212(3) -0.0013(2) 0.0086(2) -0.0087(2)
N1 0.021(2) 0.0205(16) 0.021(2) -0.0015(14) 0.0102(18) -0.0011(14)
N2 0.022(2) 0.0180(16) 0.022(2) -0.0016(13) 0.0104(18) -0.0009(14)
N4 0.021(2) 0.0177(16) 0.019(2) 0.0018(13) 0.0079(17) 0.0010(14)
C1 0.022(2) 0.0177(18) 0.019(3) 0.0006(15) 0.007(2) -0.0018(16)
C2 0.028(3) 0.021(2) 0.031(3) -0.0027(17) 0.014(2) 0.0010(17)
C3 0.022(2) 0.026(2) 0.024(3) -0.0007(17) 0.014(2) -0.0051(17)
C4 0.025(3) 0.0212(19) 0.026(3) 0.0002(16) 0.011(2) -0.0049(17)
C5 0.029(3) 0.0206(19) 0.024(3) -0.0057(17) 0.012(2) -0.0005(17)
C6 0.032(3) 0.0142(17) 0.026(3) -0.0020(16) 0.013(2) 0.0005(17)
C7 0.034(3) 0.026(2) 0.030(3) 0.0011(18) 0.018(3) 0.0057(19)
C8 0.044(3) 0.032(2) 0.031(3) -0.002(2) 0.009(3) 0.009(2)
C9 0.028(3) 0.031(2) 0.065(5) -0.006(2) 0.012(3) 0.003(2)
C10 0.038(3) 0.031(2) 0.083(5) 0.011(3) 0.036(4) 0.005(2)
C11 0.038(3) 0.030(2) 0.047(4) 0.012(2) 0.026(3) 0.008(2)
C12 0.023(2) 0.0180(18) 0.019(3) 0.0023(15) 0.007(2) 0.0019(16)
C13 0.035(3) 0.0222(19) 0.028(3) -0.0020(17) 0.015(2) 0.0035(19)
C14 0.021(2) 0.025(2) 0.025(3) 0.0037(17) 0.006(2) -0.0043(17)
C15 0.023(2) 0.0229(19) 0.027(3) 0.0033(17) 0.014(2) -0.0015(17)
C16 0.024(2) 0.0195(19) 0.021(3) -0.0017(16) 0.008(2) 0.0025(17)
C17 0.023(3) 0.0208(18) 0.022(3) 0.0054(16) 0.011(2) 0.0025(17)
C18 0.032(3) 0.026(2) 0.025(3) -0.0029(18) 0.009(2) 0.0036(19)
C19 0.029(3) 0.031(2) 0.034(3) -0.0023(19) 0.010(3) 0.009(2)
C20 0.022(3) 0.035(2) 0.034(3) 0.006(2) 0.007(2) 0.006(2)
C21 0.029(3) 0.037(2) 0.027(3) -0.003(2) 0.004(2) -0.003(2)
C22 0.031(3) 0.029(2) 0.027(3) -0.0017(18) 0.011(2) 0.005(2)
Br3 0.0288(3) 0.0195(2) 0.0335(3) -0.0004(2) 0.0135(2) -0.0020(2)

loop_
_atom_site_label
_atom_site_type_symbol
_atom_site_thermal_displace_type
_atom_site_fract_x
_atom_site_fract_y
_atom_site_fract_z
_atom_site_occupancy
_atom_site_U_iso_or_equiv
_atom_site_calc_flag
_atom_site_refinement_flags
Au1 Au Uani -0.16835(1) -0.24166(1) 0.24419(1) 1.000 0.0175(1) . .
Br1 Br Uani -0.03490(3) -0.17917(4) 0.36339(3) 1.000 0.0221(1) . .
Br2 Br Uani -0.30134(3) -0.30402(4) 0.12232(3) 1.000 0.0271(2) . .
N1 N Uani -0.0831(3) -0.1992(3) 0.1044(3) 1.000 0.0200(11) . .
N2 N Uani -0.1254(3) -0.0081(3) 0.1404(3) 1.000 0.0199(11) . .
N3 N Uiso -0.2134(3) -0.4885(3) 0.3302(3) 1.000 0.0203(8) . .
N4 N Uani -0.2577(3) -0.3123(3) 0.3809(3) 1.000 0.0189(11) . .
C1 C Uani -0.1223(3) -0.1408(4) 0.1585(3) 1.000 0.0195(13) . .
C2 C Uani -0.0629(4) -0.3434(4) 0.1031(4) 1.000 0.0256(16) . .
C3 C Uani -0.0629(3) -0.1033(4) 0.0517(3) 1.000 0.0224(14) . .
C4 C Uani -0.0901(3) 0.0158(4) 0.0738(3) 1.000 0.0234(15) . .
C5 C Uani -0.1614(4) 0.0962(4) 0.1854(3) 1.000 0.0237(15) . .
C6 C Uani -0.2607(4) 0.1147(4) 0.1429(3) 1.000 0.0232(15) . .
C7 C Uani -0.2948(4) 0.1863(4) 0.0644(4) 1.000 0.0282(16) . .
C8 C Uani -0.3858(4) 0.1989(5) 0.0233(4) 1.000 0.0365(16) . .
C9 C Uani -0.4445(4) 0.1412(5) 0.0599(5) 1.000 0.042(2) . .
C10 C Uani -0.4114(4) 0.0735(5) 0.1397(5) 1.000 0.047(2) . .
C11 C Uani -0.3209(4) 0.0600(5) 0.1802(4) 1.000 0.0354(18) . .
C12 C Uani -0.2149(3) -0.3537(4) 0.3268(3) 1.000 0.0200(13) . .
C13 C Uani -0.1738(4) -0.5772(4) 0.2808(4) 1.000 0.0273(15) . .
C14 C Uani -0.2575(3) -0.5321(4) 0.3868(3) 1.000 0.0241(14) . .
C15 C Uani -0.2856(3) -0.4217(4) 0.4189(3) 1.000 0.0229(14) . .
C16 C Uani -0.2748(3) -0.1720(4) 0.3987(3) 1.000 0.0214(14) . .
C17 C Uani -0.3730(3) -0.1366(4) 0.3649(3) 1.000 0.0211(15) . .
C18 C Uani -0.4037(4) -0.0371(4) 0.4088(4) 1.000 0.0278(16) . .
C19 C Uani -0.4930(4) -0.0005(5) 0.3797(4) 1.000 0.0314(16) . .
C20 C Uani -0.5521(4) -0.0630(5) 0.3068(4) 1.000 0.0309(16) . .
C21 C Uani -0.5221(4) -0.1607(5) 0.2626(4) 1.000 0.0323(16) . .
C22 C Uani -0.4328(4) -0.1988(5) 0.2915(4) 1.000 0.0286(16) . .
Br3 Br Uani 0.15056(3) -0.35353(4) 0.05287(3) 1.000 0.0265(2) . .
H2A H Uiso -0.11500 -0.39030 0.06310 1.000 0.0300 calc R
H2B H Uiso -0.04860 -0.38040 0.16290 1.000 0.0300 calc R
H2C H Uiso -0.01150 -0.35550 0.08240 1.000 0.0300 calc R
H3 H Uiso -0.03520 -0.11840 0.00800 1.000 0.0270 calc R
H4 H Uiso -0.08570 0.10060 0.04820 1.000 0.0280 calc R
H5A H Uiso -0.13080 0.18260 0.18390 1.000 0.0290 calc R
H5B H Uiso -0.14840 0.07050 0.24820 1.000 0.0290 calc R
H7 H Uiso -0.25480 0.22700 0.03870 1.000 0.0340 calc R
H8 H Uiso -0.40810 0.24770 -0.03050 1.000 0.0440 calc R
H9 H Uiso -0.50730 0.14760 0.03070 1.000 0.0500 calc R
H10 H Uiso -0.45160 0.03630 0.16640 1.000 0.0560 calc R
H11 H Uiso -0.29900 0.01260 0.23460 1.000 0.0420 calc R
H13A H Uiso -0.21490 -0.58650 0.22010 1.000 0.0330 calc R
H13B H Uiso -0.11710 -0.53890 0.27980 1.000 0.0330 calc R
H13C H Uiso -0.16290 -0.66570 0.30930 1.000 0.0330 calc R
H14 H Uiso -0.26630 -0.62290 0.40060 1.000 0.0290 calc R
H15 H Uiso -0.31810 -0.41930 0.45940 1.000 0.0270 calc R
H16A H Uiso -0.24210 -0.11210 0.37050 1.000 0.0260 calc R
H16B H Uiso -0.25130 -0.15580 0.46330 1.000 0.0260 calc R
H18 H Uiso -0.36310 0.00610 0.45900 1.000 0.0340 calc R
H19 H Uiso -0.51370 0.06750 0.40990 1.000 0.0380 calc R
H20 H Uiso -0.61350 -0.03840 0.28710 1.000 0.0380 calc R
H21 H Uiso -0.56280 -0.20230 0.21180 1.000 0.0380 calc R
H22 H Uiso -0.41270 -0.26730 0.26110 1.000 0.0340 calc R

loop_
_atom_type_symbol
_atom_type_description
_atom_type_scat_dispersion_real
_atom_type_scat_dispersion_imag
_atom_type_scat_source
N N 0.0061 0.0033 'International Tables Vol C Tables 4.2.6.8 and 6.1.1.4'
Br Br -0.2901 2.4595 'International Tables Vol C Tables 4.2.6.8 and 6.1.1.4'
Au Au -2.0133 8.8022 'International Tables Vol C Tables 4.2.6.8 and 6.1.1.4'
H H 0.0000 0.0000 'International Tables Vol C Tables 4.2.6.8 and 6.1.1.4'
C C 0.0033 0.0016 'International Tables Vol C Tables 4.2.6.8 and 6.1.1.4'

loop_
_exptl_crystal_face_index_h_
_exptl_crystal_face_index_k
_exptl_crystal_face_index_l
_exptl_crystal_face_perp_dist
20 -4 1 0.0692
-4 0 -3 0.0827
19 1 -14 0.0994
-14 -3 2 0.0824
15 -4 8 0.1010
17 -1 -9 0.0945
-19 4 -1 0.0780
5 -16 14 0.1791
11 1 6 0.0747
-16 2 7 0.0838
19 8 -2 0.1377
-10 6 -17 0.1300

loop_
_geom_angle_atom_site_label_1
_geom_angle_atom_site_label_2
_geom_angle_atom_site_label_3
_geom_angle
_geom_angle_publ_flag
Br1 Au1 Br2 179.00(2) yes
Br1 Au1 C1 89.55(13) yes
Br1 Au1 C12 92.09(13) yes
Br2 Au1 C1 89.53(13) yes
Br2 Au1 C12 88.82(13) yes
C1 Au1 C12 176.66(17) yes
C1 N1 C2 125.2(4) yes
C1 N1 C3 110.0(3) yes
C2 N1 C3 124.8(5) yes
C1 N2 C4 109.9(4) yes
C1 N2 C5 125.0(4) yes
C4 N2 C5 125.1(3) yes
C12 N3 C13 126.0(4) yes
C12 N3 C14 109.5(4) yes
C13 N3 C14 124.4(3) yes
C12 N4 C15 110.3(3) yes
C12 N4 C16 126.0(4) yes
C15 N4 C16 123.7(4) yes
Au1 C1 N1 124.5(3) yes
Au1 C1 N2 129.5(4) yes
N1 C1 N2 106.0(4) yes
N1 C3 C4 106.8(4) yes
N2 C4 C3 107.3(4) yes
N2 C5 C6 112.2(4) yes
C5 C6 C7 120.6(5) no
C5 C6 C11 121.3(4) no
C7 C6 C11 118.1(6) no
C6 C7 C8 120.9(6) no
C7 C8 C9 120.3(6) no
C8 C9 C10 119.4(6) no
C9 C10 C11 120.2(6) no
C6 C11 C10 121.0(5) no
Au1 C12 N3 124.5(4) yes
Au1 C12 N4 128.5(3) yes
N3 C12 N4 106.8(4) yes
N3 C14 C15 107.2(4) yes
N4 C15 C14 106.2(4) yes
N4 C16 C17 112.7(4) yes
C16 C17 C18 118.3(4) no
C16 C17 C22 122.3(4) no
C18 C17 C22 119.4(5) no
C17 C18 C19 120.3(5) no
C18 C19 C20 120.0(5) no
C19 C20 C21 120.0(6) no
C20 C21 C22 120.5(6) no
C17 C22 C21 119.8(5) no
N1 C2 H2A 109.00 no
N1 C2 H2B 109.00 no
N1 C2 H2C 109.00 no
H2A C2 H2B 110.00 no
H2A C2 H2C 109.00 no
H2B C2 H2C 109.00 no
N1 C3 H3 127.00 no
C4 C3 H3 127.00 no
N2 C4 H4 126.00 no
C3 C4 H4 126.00 no
N2 C5 H5A 109.00 no
N2 C5 H5B 109.00 no
C6 C5 H5A 109.00 no
C6 C5 H5B 109.00 no
H5A C5 H5B 108.00 no
C6 C7 H7 120.00 no
C8 C7 H7 120.00 no
C7 C8 H8 120.00 no
C9 C8 H8 120.00 no
C8 C9 H9 120.00 no
C10 C9 H9 120.00 no
C9 C10 H10 120.00 no
C11 C10 H10 120.00 no
C6 C11 H11 120.00 no
C10 C11 H11 119.00 no
N3 C13 H13A 109.00 no
N3 C13 H13B 109.00 no
N3 C13 H13C 109.00 no
H13A C13 H13B 109.00 no
H13A C13 H13C 110.00 no
H13B C13 H13C 110.00 no
N3 C14 H14 126.00 no
C15 C14 H14 126.00 no
N4 C15 H15 127.00 no
C14 C15 H15 127.00 no
N4 C16 H16A 109.00 no
N4 C16 H16B 109.00 no
C17 C16 H16A 109.00 no
C17 C16 H16B 109.00 no
H16A C16 H16B 108.00 no
C17 C18 H18 120.00 no
C19 C18 H18 120.00 no
C18 C19 H19 120.00 no
C20 C19 H19 120.00 no
C19 C20 H20 120.00 no
C21 C20 H20 120.00 no
C20 C21 H21 120.00 no
C22 C21 H21 120.00 no
C17 C22 H22 120.00 no
C21 C22 H22 120.00 no

loop_
_geom_bond_atom_site_label_1
_geom_bond_atom_site_label_2
_geom_bond_distance
_geom_bond_publ_flag
Au1 Br1 2.4159(6) yes
Au1 Br2 2.4330(6) yes
Au1 C1 2.018(5) yes
Au1 C12 2.042(5) yes
N1 C1 1.350(6) yes
N1 C2 1.470(5) yes
N1 C3 1.378(6) yes
N2 C1 1.348(5) yes
N2 C4 1.376(7) yes
N2 C5 1.479(6) yes
N3 C12 1.341(5) yes
N3 C13 1.456(7) yes
N3 C14 1.382(7) yes
N4 C12 1.327(7) yes
N4 C15 1.387(6) yes
N4 C16 1.466(5) yes
C3 C4 1.346(6) no
C5 C6 1.504(9) no
C6 C7 1.390(7) no
C6 C11 1.390(9) no
C7 C8 1.378(9) no
C8 C9 1.375(9) no
C9 C10 1.385(10) no
C10 C11 1.370(10) no
C14 C15 1.347(6) no
C16 C17 1.509(7) no
C17 C18 1.390(7) no
C17 C22 1.388(7) no
C18 C19 1.383(9) no
C19 C20 1.380(8) no
C20 C21 1.374(8) no
C21 C22 1.387(9) no
C2 H2A 0.9800 no
C2 H2B 0.9800 no
C2 H2C 0.9800 no
C3 H3 0.9500 no
C4 H4 0.9500 no
C5 H5A 0.9900 no
C5 H5B 0.9900 no
C7 H7 0.9500 no
C8 H8 0.9500 no
C9 H9 0.9500 no
C10 H10 0.9500 no
C11 H11 0.9500 no
C13 H13A 0.9800 no
C13 H13B 0.9800 no
C13 H13C 0.9800 no
C14 H14 0.9500 no
C15 H15 0.9500 no
C16 H16A 0.9900 no
C16 H16B 0.9900 no
C18 H18 0.9500 no
C19 H19 0.9500 no
C20 H20 0.9500 no
C21 H21 0.9500 no
C22 H22 0.9500 no

loop_
_geom_contact_atom_site_label_1
_geom_contact_atom_site_label_2
_geom_contact_distance
_geom_contact_site_symmetry_2
_geom_contact_publ_flag
Au1 C6 3.969(4) . no
Au1 C11 3.774(6) . no
Au1 H2A 3.5900 . no
Au1 H2B 2.9700 . no
Au1 H5B 3.1200 . no
Au1 H11 3.2400 . no
Au1 H13A 3.5000 . no
Au1 H13B 3.0700 . no
Au1 H16A 2.9400 . no
Br1 C1 3.135(5) . no
Br1 C12 3.219(5) . no
Br1 C2 3.644(5) 2_555 no
Br1 C4 3.579(4) 2_545 no
Br1 Br3 3.4735(8) 4_545 no
Br2 C18 3.627(6) 4_544 no
Br2 C1 3.148(5) . no
Br2 C12 3.144(5) . no
Br2 C16 3.745(5) 4_544 no
Br3 Br1 3.4735(8) 4_544 no
Br3 C14 3.596(4) 2_555 no
Br3 C2 3.719(7) . no
Br3 C16 3.672(4) 2_545 no
Br1 H3 3.0700 4_545 no
Br1 H4 2.9400 2_545 no
Br2 H16B 2.9300 4_544 no
Br2 H19 3.0800 2_445 no
Br2 H18 3.1800 4_544 no
Br3 H2C 2.7500 . no
Br3 H14 2.8800 2_555 no
Br3 H16A 3.0100 2_545 no
Br3 H13C 2.8500 2_555 no
Br3 H4 2.9800 3_555 no
Br3 H7 2.8300 3_555 no
Br3 H2A 3.0900 3_545 no
N3 H20 2.8100 2_445 no
N4 H22 2.6100 . no
C1 Br2 3.148(5) . no
C1 Br1 3.135(5) . no
C2 Br3 3.719(7) . no
C2 Br1 3.644(5) 2_545 no
C3 C14 3.594(7) 4_544 no
C3 C15 3.474(7) 4_544 no
C4 C14 3.285(7) 4_544 no
C4 C15 3.398(7) 4_544 no
C4 Br1 3.579(4) 2_555 no
C6 Au1 3.969(4) . no
C7 C15 3.547(7) 4_544 no
C7 C14 3.446(7) 4_544 no
C9 C9 3.525(8) 3_455 no
C10 C21 3.407(8) 2_455 no
C11 Au1 3.774(6) . no
C12 Br2 3.144(5) . no
C12 Br1 3.219(5) . no
C14 C20 3.555(8) 2_445 no
C14 Br3 3.596(4) 2_545 no
C14 C7 3.446(7) 4_545 no
C14 C3 3.594(7) 4_545 no
C14 C4 3.285(7) 4_545 no
C15 C22 3.372(7) . no
C15 C4 3.398(7) 4_545 no
C15 C7 3.547(7) 4_545 no
C15 C3 3.474(7) 4_545 no
C16 Br2 3.745(5) 4_545 no
C16 Br3 3.672(4) 2_555 no
C18 Br2 3.627(6) 4_545 no
C20 C14 3.555(8) 2_455 no
C21 C10 3.407(8) 2_445 no
C22 C15 3.372(7) . no
C2 H16B 3.0800 4_544 no
C3 H3 3.0200 3_555 no
C4 H3 2.9000 3_555 no
C5 H13C 3.0900 1_565 no
C7 H14 2.8700 4_544 no
C7 H15 3.1000 4_544 no
C12 H22 3.0800 . no
C13 H5A 3.0400 1_545 no
C14 H20 2.8600 2_445 no
C14 H7 3.1000 4_545 no
C15 H22 3.0700 . no
C16 H2A 3.0500 4_545 no
C17 H11 3.0900 . no
C18 H8 3.0400 4_555 no
C19 H8 2.9900 4_555 no
C21 H10 2.9300 . no
C22 H10 3.0300 . no
H2A Au1 3.5900 . no
H2A Br3 3.0900 3_545 no
H2A H16B 2.2700 4_544 no
H2A C16 3.0500 4_544 no
H2B Au1 2.9700 . no
H2C Br3 2.7500 . no
H3 H4 2.3700 3_555 no
H3 C4 2.9000 3_555 no
H3 Br1 3.0700 4_544 no
H3 C3 3.0200 3_555 no
H4 Br1 2.9400 2_555 no
H4 Br3 2.9800 3_555 no
H4 H3 2.3700 3_555 no
H5A H7 2.5400 . no
H5A C13 3.0400 1_565 no
H5B Au1 3.1200 . no
H5B H11 2.3900 . no
H7 H5A 2.5400 . no
H7 Br3 2.8300 3_555 no
H7 C14 3.1000 4_544 no
H7 H14 2.3900 4_544 no
H8 H18 2.5700 4_554 no
H8 C18 3.0400 4_554 no
H8 H19 2.4600 4_554 no
H8 C19 2.9900 4_554 no
H10 C21 2.9300 . no
H10 C22 3.0300 . no
H11 H5B 2.3900 . no
H11 H16A 2.4100 . no
H11 Au1 3.2400 . no
H11 C17 3.0900 . no
H13A Au1 3.5000 . no
H13B Au1 3.0700 . no
H13C C5 3.0900 1_545 no
H13C Br3 2.8500 2_545 no
H13C H14 2.5600 . no
H14 H7 2.3900 4_545 no
H14 C7 2.8700 4_545 no
H14 H13C 2.5600 . no
H14 Br3 2.8800 2_545 no
H15 C7 3.1000 4_545 no
H16A Au1 2.9400 . no
H16A H11 2.4100 . no
H16A Br3 3.0100 2_555 no
H16B C2 3.0800 4_545 no
H16B H18 2.3800 . no
H16B Br2 2.9300 4_545 no
H16B H2A 2.2700 4_545 no
H18 H16B 2.3800 . no
H18 Br2 3.1800 4_545 no
H18 H8 2.5700 4_555 no
H19 H8 2.4600 4_555 no
H19 Br2 3.0800 2_455 no
H20 C14 2.8600 2_455 no
H20 N3 2.8100 2_455 no
H22 C12 3.0800 . no
H22 C15 3.0700 . no
H22 N4 2.6100 . no

loop_
_geom_hbond_atom_site_label_D
_geom_hbond_atom_site_label_H
_geom_hbond_atom_site_label_A
_geom_hbond_distance_DH
_geom_hbond_distance_HA
_geom_hbond_distance_DA
_geom_hbond_angle_DHA
_geom_hbond_site_symmetry_A
_geom_hbond_publ_flag
C2 H2C Br3 0.9800 2.7500 3.719(7) 168.00 . yes
C7 H7 Br3 0.9500 2.8300 3.781(6) 174.00 3_555 yes
C13 H13C Br3 0.9800 2.8500 3.758(5) 155.00 2_545 yes
C14 H14 Br3 0.9500 2.8800 3.596(4) 133.00 2_545 yes
C16 H16B Br2 0.9900 2.9300 3.745(5) 140.00 4_545 yes

loop_
_geom_torsion_atom_site_label_1
_geom_torsion_atom_site_label_2
_geom_torsion_atom_site_label_3
_geom_torsion_atom_site_label_4
_geom_torsion
_geom_torsion_publ_flag
Br1 Au1 C1 N1 100.9(4) no
Br2 Au1 C1 N1 -78.8(4) no
Br1 Au1 C1 N2 -81.3(5) no
Br2 Au1 C1 N2 99.1(5) no
Br1 Au1 C12 N3 -104.4(4) no
Br2 Au1 C12 N3 75.2(4) no
Br1 Au1 C12 N4 81.4(5) no
Br2 Au1 C12 N4 -99.0(5) no
C3 N1 C1 Au1 177.4(3) no
C2 N1 C1 N2 177.8(5) no
C2 N1 C1 Au1 -3.9(7) no
C3 N1 C1 N2 -0.9(6) no
C1 N1 C3 C4 0.0(6) no
C2 N1 C3 C4 -178.7(5) no
C5 N2 C1 N1 -178.7(5) no
C4 N2 C1 Au1 -176.8(4) no
C5 N2 C1 Au1 3.2(8) no
C4 N2 C1 N1 1.4(6) no
C4 N2 C5 C6 93.1(6) no
C1 N2 C5 C6 -86.9(6) no
C1 N2 C4 C3 -1.4(6) no
C5 N2 C4 C3 178.6(5) no
C14 N3 C12 Au1 -174.4(3) no
C13 N3 C12 N4 179.5(5) no
C14 N3 C12 N4 0.9(6) no
C12 N3 C14 C15 -0.5(6) no
C13 N3 C14 C15 -179.1(5) no
C13 N3 C12 Au1 4.2(8) no
C15 N4 C12 Au1 174.1(4) no
C15 N4 C12 N3 -0.9(6) no
C16 N4 C15 C14 -179.9(5) no
C12 N4 C15 C14 0.6(6) no
C16 N4 C12 N3 179.6(5) no
C16 N4 C12 Au1 -5.4(8) no
C15 N4 C16 C17 -66.0(6) no
C12 N4 C16 C17 113.4(5) no
N1 C3 C4 N2 0.8(6) no
N2 C5 C6 C11 102.1(5) no
N2 C5 C6 C7 -77.2(5) no
C11 C6 C7 C8 -2.1(7) no
C5 C6 C7 C8 177.3(4) no
C5 C6 C11 C10 -177.9(5) no
C7 C6 C11 C10 1.5(7) no
C6 C7 C8 C9 0.4(8) no
C7 C8 C9 C10 1.8(8) no
C8 C9 C10 C11 -2.3(9) no
C9 C10 C11 C6 0.7(8) no
N3 C14 C15 N4 -0.1(5) no
N4 C16 C17 C18 150.9(4) no
N4 C16 C17 C22 -29.8(6) no
C16 C17 C18 C19 179.4(5) no
C22 C17 C18 C19 0.1(8) no
C16 C17 C22 C21 -179.0(5) no
C18 C17 C22 C21 0.3(8) no
C17 C18 C19 C20 0.1(8) no
C18 C19 C20 C21 -0.6(9) no
C19 C20 C21 C22 1.0(9) no
C20 C21 C22 C17 -0.9(8) no
